data_2004481
loop_
_publ_author_name
'Parvez, M.'

_publ_section_title
;A
 5,18:9,14-Di-<i>o</i>-benzeno-6,17:7,16:8,15-trimethanobenzo[1'',2'':3,4;4'',5'':3',4']dicyclobuta[1,2-<i>b</i>:1',2'-<i>b</i>']dianthracene
 Derivative
;
_journal_issue 2
_journal_name_full 'Acta Crystallographica Section C'
_journal_page_first 444
_journal_page_last 447
_journal_paper_doi 10.1107/S0108270195009607
_journal_volume 52
_journal_year 1996
_chemical_formula_moiety 'C63 H55 Cl3 O4 S1 , 0.5H2 O'
_chemical_formula_sum 'C63 H56 Cl3 O4.5 S'
_chemical_formula_weight 1023.55
_symmetry_cell_setting monoclinic
_symmetry_space_group_name_Hall '-C 2yc'
_symmetry_space_group_name_H-M 'C 1 2/c 1'
_atom_type_scat_source 'Cromer & Mann (1968) and Stewart, Davidson & Simpson (1965)'
_cell_angle_alpha 90.
_cell_angle_beta 123.58(1)
_cell_angle_gamma 90.
_cell_formula_units_Z 8
_cell_length_a 28.103(4)
_cell_length_b 18.370(3)
_cell_length_c 23.755(6)
_cell_measurement_reflns_used 25
_cell_measurement_temperature 293(1)
_cell_measurement_theta_max 15
_cell_measurement_theta_min 10
_cell_volume 10217(4)
_diffrn_measurement_device 'Enraf-Nonius CAD-4'
_diffrn_measurement_method \w/2\q
_diffrn_radiation_type MoK\a
_diffrn_radiation_wavelength 0.71069
_diffrn_reflns_av_R_equivalents 0.029
_diffrn_reflns_limit_h_max 30
_diffrn_reflns_limit_h_min -30
_diffrn_reflns_limit_k_max 19
_diffrn_reflns_limit_k_min 0
_diffrn_reflns_limit_l_max 25
_diffrn_reflns_limit_l_min 0
_diffrn_reflns_number 7706
_diffrn_reflns_theta_max 23
_diffrn_standards_decay_% none
_diffrn_standards_interval_time 120
_diffrn_standards_number 3
_exptl_absorpt_coefficient_mu 0.271
_exptl_absorpt_correction_T_max 0.910
_exptl_absorpt_correction_T_min 0.480
_exptl_absorpt_correction_type 'refdelf (DIFABS; Walker & Stewart, 1983)'
_exptl_crystal_colour colourless
_exptl_crystal_density_diffrn 1.33
_exptl_crystal_description block
_exptl_crystal_size_max 0.45
_exptl_crystal_size_mid 0.42
_exptl_crystal_size_min 0.35
_refine_diff_density_max 0.80
_refine_diff_density_min -0.62
_refine_ls_extinction_method none
_refine_ls_goodness_of_fit_obs 3.42
_refine_ls_hydrogen_treatment noref
_refine_ls_number_parameters 'blocks, 415 & 382'
_refine_ls_number_reflns 3176
_refine_ls_R_factor_obs 0.098
_refine_ls_shift/esd_max <0.2
_refine_ls_structure_factor_coef F
_refine_ls_weighting_details 'w = 1/\s^2^F + 0.014F^2^'
_refine_ls_weighting_scheme calc
_refine_ls_wR_factor_obs 0.112
_reflns_number_observed 3176
_reflns_number_total 5697
_reflns_observed_criterion I>3\s(I)
_cod_data_source_file br1035.cif
_cod_data_source_block br1035a
_cod_depositor_comments
;
The following automatic conversions were performed:

'_refine_ls_weighting_scheme' value 'w = 1/\s^2^F + 0.014F^2^' was
changed to 'calc'. New tag '_refine_ls_weighting_details' was
created. The value of the new tag was set to 'w = 1/\s^2^F +
0.014F^2^'.

Automatic conversion script
Id: cif_fix_values 3143 2015-03-26 13:38:13Z robertas 
;
_cod_original_cell_volume 10217(3)
_cod_original_sg_symbol_H-M 'C 2/c'
_cod_original_formula_sum 'C63 H56 Cl3 O4.5 S1'
_cod_database_code 2004481

loop_
_atom_site_label
_atom_site_occupancy
_atom_site_fract_x
_atom_site_fract_y
_atom_site_fract_z
_atom_site_U_iso_or_equiv
S(1) 1 .2749(2) -.1334(4) .3184(3) .180(5)
Cl(1) 0.49(1) .2980(10) -.6124(8) .6089(11) .140(10)
Cl(2) 0.51(1) .2799(4) -.4521(6) .5851(4) .153(8)
Cl(3) 0.49(1) .3289(7) -.4489(6) .5682(5) .197(11)
Cl(4) 0.51(1) .3332(6) -.5361(10) .5312(5) .195(12)
Cl(5) 0.49(1) .3658(5) -.5873(5) .5550(5) .131(7)
Cl(6) 0.51(1) .2885(7) -.5754(12) .6007(10) .156(12)
O(1) 1 .3849(3) -.5032(4) .7148(4) .088(5)
O(2a) 0.63(1) .4395(7) -.5515(11) .6855(8) .161(14)
O(2b) 0.37(1) .4162(14) -.4662(18) .6603(15) .161(10)
O(3) 1 .3837(3) .0384(5) .4191(4) .099(6)
O(4) 1 .4435(5) .0081(6) .3889(5) .176(10)
O(5) 0.50 .2605(11) .2858(13) .0240(12) .190(9)
C(1) 1 .4631(3) -.4333(5) .8931(4) .052(5)
C(2) 1 .5177(4) -.4580(5) .9252(5) .062(6)
C(3) 1 .5565(4) -.4379(6) .9933(6) .077(7)
C(4) 1 .5422(5) -.3965(6) 1.0273(5) .075(7)
C(5) 1 .4856(4) -.3714(5) .9954(4) .068(6)
C(6) 1 .4474(3) -.3897(5) .9289(4) .054(5)
C(7) 1 .3511(3) -.4361(5) .8596(4) .054(5)
C(8) 1 .3100(4) -.4594(6) .8707(5) .071(7)
C(9) 1 .2848(4) -.5261(7) .8486(5) .087(8)
C(10) 1 .2994(4) -.5687(6) .8122(6) .080(7)
C(11) 1 .3392(4) -.5457(5) .7989(4) .063(6)
C(12) 1 .3656(3) -.4804(5) .8236(4) .052(5)
C(13) 1 .4278(4) .2217(6) .5891(5) .071(7)
C(14) 1 .4651(5) .2661(6) .6424(6) .086(8)
C(15) 1 .5229(6) .2721(7) .6619(7) .099(10)
C(16) 1 .5409(5) .2348(9) .6304(9) .120(12)
C(17) 1 .5036(5) .1881(7) .5734(7) .112(10)
C(18) 1 .4466(4) .1812(6) .5545(5) .076(7)
C(19) 1 .3489(3) .1787(5) .4537(4) .065(6)
C(20) 1 .3174(4) .1837(5) .3835(4) .068(6)
C(21) 1 .2703(4) .2275(6) .3487(5) .081(7)
C(22) 1 .2532(4) .2692(5) .3832(5) .071(7)
C(23) 1 .2841(4) .2637(5) .4524(5) .083(7)
C(24) 1 .3320(3) .2206(5) .4889(4) .057(6)
C(25) 1 .3246(7) -.1855(7) .3872(6) .112(11)
C(26) 1 .3681(5) -.1515(6) .4448(8) .124(11)
C(27) 1 .4002(6) -.1919(9) .5051(6) .173(17)
C(28) 1 .3861(7) -.2647(8) .5066(7) .199(20)
C(29) 1 .3346(8) -.2924(7) .4529(9) .218(22)
C(30) 1 .3033(7) -.2519(10) .3931(8) .252(26)
C(31) 1 .3848(3) -.3671(5) .8869(4) .057(5)
C(32) 1 .3732(3) -.3239(4) .8239(4) .053(5)
C(33) 1 .4067(3) -.2531(4) .8352(4) .054(5)
C(34) 1 .3741(3) -.2128(4) .7677(3) .048(4)
C(35) 1 .4017(3) -.1482(5) .7568(4) .049(5)
C(36) 1 .3622(3) -.0899(4) .7092(4) .053(5)
C(37) 1 .3983(3) -.0388(4) .6964(4) .048(5)
C(38) 1 .3666(4) .0186(5) .6379(4) .059(5)
C(39) 1 .3950(4) .0898(5) .6439(4) .065(6)
C(40) 1 .3603(4) .1241(5) .5728(4) .057(5)
C(41) 1 .3668(4) .2067(5) .5640(4) .067(6)
C(42) 1 .4009(4) .1306(5) .5001(4) .074(6)
C(43) 1 .3789(4) .0787(5) .5331(4) .062(5)
C(44) 1 .4195(3) .0224(5) .5855(4) .060(5)
C(45) 1 .4501(3) .0656(5) .6524(4) .065(6)
C(46) 1 .3827(3) -.0284(5) .5958(4) .055(5)
C(47) 1 .4127(3) -.0842(5) .6543(4) .057(5)
C(48) 1 .3810(3) -.1558(5) .6444(4) .056(5)
C(49) 1 .3274(3) -.1308(5) .6412(4) .052(5)
C(50) 1 .4147(3) -.1943(5) .7133(4) .056(5)
C(51) 1 .3866(3) -.2606(4) .7229(4) .053(5)
C(52) 1 .4269(3) -.3211(5) .7722(4) .057(5)
C(53) 1 .4613(3) -.2789(5) .8394(4) .055(5)
C(54) 1 .3885(3) -.3726(5) .7819(4) .055(5)
C(55) 1 .4139(3) -.4487(4) .8188(4) .054(5)
C(56) 1 .4331(4) -.4938(5) .7847(4) .067(6)
C(57) 1 .3922(7) -.5247(10) .6696(7) .139(13)
C(58) 1 .3347(8) -.5334(7) .6002(6) .135(12)
C(59) 1 .4247(5) .0906(6) .4660(6) .092(8)
C(60) 1 .3998(8) .0003(8) .3835(7) .114(11)
C(61) 1 .3550(9) -.0500(11) .3363(8) .142(14)
C(62) 1 .3063(9) -.0582(11) .3407(9) .222(21)
C(63) 1 .3585(8) -.0884(7) .2893(8) .182(18)
H(21) 1 .5295 -.4878 .9024 ?
H(31) 1 .5947 -.4552 1.0160 ?
H(41) 1 .5700 -.3833 1.0728 ?
H(51) 1 .4741 -.3428 1.0192 ?
H(81) 1 .2993 -.4285 .8940 ?
H(91) 1 .2579 -.5429 .8580 ?
H(101) 1 .2817 -.6148 .7959 ?
H(111) 1 .3480 -.5750 .7728 ?
H(141) 1 .4523 .2923 .6661 ?
H(151) 1 .5483 .3038 .6979 ?
H(161) 1 .5799 .2386 .6455 ?
H(171) 1 .5171 .1633 .5498 ?
H(201) 1 .3288 .1560 .3590 ?
H(211) 1 .2492 .2295 .3008 ?
H(221) 1 .2210 .3005 .3597 ?
H(231) 1 .2720 .2910 .4763 ?
H(261) 1 .3763 -.1016 .4432 ?
H(271) 1 .4315 -.1695 .5442 ?
H(281) 1 .4113 -.2941 .5447 ?
H(291) 1 .3214 -.3384 .4570 ?
H(301) 1 .2677 -.2700 .3567 ?
H(311) 1 .3754 -.3392 .9131 ?
H(321) 1 .3341 -.3113 .8029 ?
H(331) 1 .4127 -.2255 .8724 ?
H(341) 1 .3383 -.2022 .7614 ?
H(351) 1 .4286 -.1223 .7966 ?
H(361) 1 .3418 -.0658 .7249 ?
H(371) 1 .4244 -.0180 .7396 ?
H(381) 1 .3299 .0323 .6273 ?
H(391) 1 .3988 .1213 .6779 ?
H(401) 1 .3212 .1224 .5578 ?
H(411) 1 .3552 .2357 .5875 ?
H(431) 1 .3500 .0529 .4943 ?
H(441) 1 .4429 -.0010 .5736 ?
H(451) 1 .4721 .1051 .6528 ?
H(452) 1 .4732 .0361 .6912 ?
H(461) 1 .3577 -.0489 .5522 ?
H(471) 1 .4498 -.0987 .6668 ?
H(481) 1 .3752 -.1843 .6077 ?
H(491) 1 .3035 -.0999 .6039 ?
H(492) 1 .3055 -.1698 .6417 ?
H(501) 1 .4510 -.2035 .7209 ?
H(511) 1 .3598 -.2864 .6829 ?
H(521) 1 .4485 -.3460 .7583 ?
H(531) 1 .4853 -.3092 .8773 ?
H(532) 1 .4832 -.2400 .8385 ?
H(541) 1 .3577 -.3888 .7389 ?
H(561) 1 .4452 -.5400 .8063 ?
H(562) 1 .4638 -.4708 .7858 ?
H(591) 1 .4588 .0662 .4989 ?
H(592) 1 .4329 .1244 .4421 ?
H(621) 1 .3185 -.0498 .3863 ?
H(622) 1 .2794 -.0220 .3126 ?
H(631) 1 .3328 -.1282 .2676 ?
H(632) 1 .3943 -.0888 .2937 ?

loop_
_geom_angle_atom_site_label_1
_geom_angle_atom_site_label_2
_geom_angle_atom_site_label_3
_geom_angle
_geom_angle_publ_flag
C(62) S(1) C(25) 99.1(7) yes
C(57) O(1) C(56) 121.3(10) yes
C(60) O(3) C(59) 115.2(12) yes
C(26) C(25) S(1) 119.6(9) yes
C(30) C(25) S(1) 114.1(10) yes
C(55) C(56) O(1) 107.6(8) yes
O(2a) C(57) O(1) 120.4(13) yes
O(2b) C(57) O(1) 103.(2) yes
C(58) C(57) O(1) 111.9(17) yes
C(58) C(57) O(2a) 125.7(18) yes
C(58) C(57) O(2b) 103.2(16) yes
O(4) C(60) O(3) 124.2(13) yes
C(61) C(60) O(3) 111.2(19) yes
C(61) C(60) O(4) 125.(2) yes
C(62) C(61) C(60) 117.5(19) yes
C(63) C(61) C(60) 122.(2) yes
C(63) C(61) C(62) 120.4(17) yes
C(61) C(62) S(1) 116.7(17) yes

loop_
_geom_bond_atom_site_label_1
_geom_bond_atom_site_label_2
_geom_bond_distance
_geom_bond_publ_flag
C(25) S(1) 1.740(10) yes
C(62) S(1) 1.57(2) yes
C(58) Cl(1) 1.86(3) no
C(58) Cl(2) 2.03(2) no
C(58) Cl(3) 1.70(2) no
C(58) Cl(4) 1.62(3) no
C(58) Cl(5) 1.98(3) no
C(58) Cl(6) 1.52(6) no
C(56) O(1) 1.460(10) yes
C(57) O(1) 1.260(10) yes
C(57) O(2a) 1.26(3) yes
C(57) O(2b) 1.35(4) yes
C(59) O(3) 1.440(10) yes
C(60) O(3) 1.35(2) yes
C(60) O(4) 1.17(3) yes
C(2) C(1) 1.360(10) no
C(6) C(1) 1.40(2) no
C(55) C(1) 1.550(10) no
C(3) C(2) 1.410(10) no
C(4) C(3) 1.32(2) no
C(5) C(4) 1.41(2) no
C(6) C(5) 1.370(10) no
C(31) C(6) 1.520(10) no
C(8) C(7) 1.39(2) no
C(12) C(7) 1.39(2) no
C(31) C(7) 1.500(10) no
C(9) C(8) 1.37(2) no
C(10) C(9) 1.39(2) no
C(11) C(10) 1.39(2) no
C(12) C(11) 1.360(10) no
C(55) C(12) 1.54(2) no
C(14) C(13) 1.380(10) no
C(18) C(13) 1.41(2) no
C(41) C(13) 1.50(2) no
C(15) C(14) 1.43(2) no
C(16) C(15) 1.31(3) no
C(17) C(16) 1.45(2) no
C(18) C(17) 1.41(2) no
C(42) C(18) 1.530(10) no
C(20) C(19) 1.390(10) no
C(24) C(19) 1.40(2) no
C(42) C(19) 1.530(10) no
C(21) C(20) 1.370(10) no
C(22) C(21) 1.39(2) no
C(23) C(22) 1.37(2) no
C(24) C(23) 1.380(10) no
C(41) C(24) 1.510(10) no
C(32) C(31) 1.560(10) no
C(33) C(32) 1.540(10) no
C(54) C(32) 1.570(10) no
C(34) C(33) 1.530(10) no
C(53) C(33) 1.560(10) no
C(35) C(34) 1.520(10) no
C(51) C(34) 1.560(10) no
C(36) C(35) 1.510(10) no
C(50) C(35) 1.530(10) no
C(37) C(36) 1.530(10) no
C(49) C(36) 1.540(10) no
C(38) C(37) 1.570(10) no
C(47) C(37) 1.520(10) no
C(39) C(38) 1.500(10) no
C(46) C(38) 1.57(2) no
C(40) C(39) 1.540(10) no
C(45) C(39) 1.51(2) no
C(41) C(40) 1.560(10) no
C(43) C(40) 1.55(2) no
C(43) C(42) 1.56(2) no
C(59) C(42) 1.50(2) no
C(44) C(43) 1.530(10) no
C(45) C(44) 1.540(10) no
C(46) C(44) 1.510(10) no
C(47) C(46) 1.550(10) no
C(48) C(47) 1.530(10) no
C(49) C(48) 1.530(10) no
C(50) C(48) 1.540(10) no
C(51) C(50) 1.530(10) no
C(52) C(51) 1.560(10) no
C(53) C(52) 1.540(10) no
C(54) C(52) 1.540(10) no
C(55) C(54) 1.590(10) yes
C(56) C(55) 1.45(2) yes
C(58) C(57) 1.55(2) yes
C(61) C(60) 1.46(2) yes
C(62) C(61) 1.44(4) yes
C(63) C(61) 1.37(3) yes
